data_2103194
loop_
_publ_author_name
'Marsh, Richard E.'
'Kapon, Moshe'
'Hu, Shengzhi'
'Herbstein, Frank H.'

_publ_section_title
;
 Some 60 new space-group corrections
;
_journal_issue 1
_journal_name_full 'Acta Crystallographica Section B'
_journal_page_first 62
_journal_page_last 77
_journal_paper_doi 10.1107/S0108768101017128
_journal_volume 58
_journal_year 2002
_chemical_formula_moiety '2(C2 H10 N2 2+), (Cl6 Ru 3-), Cl 1-, H2 O'
_chemical_formula_sum 'C4 H22 Cl7 N4 O Ru'
_chemical_name_systematic
;
 Bis(ethylenediammonium) hexachlororuthenate(III) monochloride monohydrate
;
_space_group_IT_number 11
_symmetry_cell_setting monoclinic
_symmetry_space_group_name_Hall '-P 2yb'
_symmetry_space_group_name_H-M 'P 1 21/m 1'
_cell_angle_alpha 90.00
_cell_angle_beta 90.66
_cell_angle_gamma 90.00
_cell_formula_units_Z 2
_cell_length_a 10.393
_cell_length_b 10.031
_cell_length_c 8.089
_cell_volume 843.240
_cod_data_source_file bm0047.cif
_cod_data_source_block CSD_CIF_Table_33S
_cod_depositor_comments
;
 Adding the _chemical_formula_moiety and _chemical_formula_sum data items
 after consulting the original publication.

 Antanas Vaitkus,
 2017-08-03

 Marking attached hydrogen atoms.

 Antanas Vaitkus,
 2017-01-27
;
_cod_original_sg_symbol_H-M 'P21/m   '
_cod_database_code 2103194

loop_
_symmetry_equiv_pos_as_xyz
'x, y, z'
'-x, y+1/2, -z'
'-x, -y, -z'
'x, -y-1/2, z'

loop_
_atom_site_label
_atom_site_fract_x
_atom_site_fract_y
_atom_site_fract_z
_atom_site_attached_hydrogens
Ru1 .2543 .25 .0054 0
Cl1 .2216 .25 -.2844 0
Cl2 .2882 .25 .2956 0
Cl3 .2530 .4862 .0088 0
Cl5 .4815 .25 -.0382 0
Cl6 .0287 .25 .0423 0
Cl7 .7332 .25 -.6320 0
O1 .834 .25 -.279 2
N1 .476 -.026 -.269 3
N3 -.003 .512 .270 3
C1 .486 .045 -.430 2
C2 .023 .459 .434 2

loop_
_atom_type_symbol
C
Ru
Cl
O
N
